data_7122571
loop_
_publ_author_name
'Ayres, Alexander J.'
'Zegke, Markus'
'Ostrowski, Joseph P. A.'
'Tuna, Floriana'
'McInnes, Eric J. L.'
'Wooles, Ashley J.'
'Liddle, Stephen T.'

_publ_section_title
;
 Actinide-transition metal bonding in heterobimetallic uranium- and
 thorium-molybdenum paddlewheel complexes.
;
_journal_issue 96
_journal_name_full 'Chemical communications (Cambridge, England)'
_journal_page_first 13515
_journal_page_last 13518
_journal_paper_doi 10.1039/c8cc05268a
_journal_volume 54
_journal_year 2018
_chemical_formula_moiety 'C66 H63 Cl Mo N3 O3 P3 Th, 2(C7 H8)'
_chemical_formula_sum 'C80 H79 Cl Mo N3 O3 P3 Th'
_chemical_formula_weight 1586.80
_chemical_properties_physical Air-sensitive,Moisture-sensitive
_space_group_crystal_system triclinic
_space_group_IT_number 2
_space_group_name_Hall '-P 1'
_space_group_name_H-M_alt 'P -1'
_symmetry_space_group_name_Hall '-P 1'
_symmetry_space_group_name_H-M 'P -1'
_atom_sites_solution_hydrogens geom
_atom_sites_solution_primary direct
_atom_sites_solution_secondary difmap
_audit_creation_date 2016-09-29
_audit_creation_method
;
Olex2 1.2
(compiled 2016.09.09 svn.r3337 for OlexSys, GUI svn.r5227)
;
_audit_update_record
;
2018-11-07 deposited with the CCDC.
2018-11-09 downloaded from the CCDC.
;
_cell_angle_alpha 88.897(3)
_cell_angle_beta 74.385(4)
_cell_angle_gamma 89.611(3)
_cell_formula_units_Z 2
_cell_length_a 12.3260(6)
_cell_length_b 13.3087(4)
_cell_length_c 21.9496(10)
_cell_measurement_reflns_used 6574
_cell_measurement_temperature 120(2)
_cell_measurement_theta_max 73.4440
_cell_measurement_theta_min 3.7250
_cell_volume 3467.1(3)
_computing_cell_refinement
;
CrysAlisPro, Agilent Technologies,
Version 1.171.37.31 (release 14-01-2014 CrysAlis171 .NET)
(compiled Jan 14 2014,18:38:05)
;
_computing_data_collection
;
CrysAlisPro, Agilent Technologies,
Version 1.171.37.31 (release 14-01-2014 CrysAlis171 .NET)
(compiled Jan 14 2014,18:38:05)
;
_computing_data_reduction
;
CrysAlisPro, Agilent Technologies,
Version 1.171.37.31 (release 14-01-2014 CrysAlis171 .NET)
(compiled Jan 14 2014,18:38:05)
;
_computing_molecular_graphics 'Olex2 (Dolomanov et al., 2009)'
_computing_publication_material 'Olex2 (Dolomanov et al., 2009)'
_computing_structure_refinement 'ShelXL (Sheldrick, 2015)'
_computing_structure_solution 'ShelXS (Sheldrick, 2008)'
_diffrn_ambient_environment N~2~
_diffrn_ambient_temperature 120(2)
_diffrn_detector 'CCD plate'
_diffrn_detector_area_resol_mean 10.6296
_diffrn_detector_type Atlas
_diffrn_measured_fraction_theta_full 0.998
_diffrn_measured_fraction_theta_max 0.998
_diffrn_measurement_details
;
#__ type_ start__ end____ width___ exp.time_
  1 omega   -6.00   27.00   1.0000   60.0000
omega____ theta____ kappa____ phi______ frames
    -      -38.5000   57.0000   30.0000 33

#__ type_ start__ end____ width___ exp.time_
  2 omega -108.00  -12.00   1.0000   60.0000
omega____ theta____ kappa____ phi______ frames
    -      -38.5000  -77.0000  120.0000 96

#__ type_ start__ end____ width___ exp.time_
  3 omega  -67.00   25.00   1.0000   60.0000
omega____ theta____ kappa____ phi______ frames
    -      -38.5000   77.0000 -120.0000 92

#__ type_ start__ end____ width___ exp.time_
  4 omega  -20.00   73.00   1.0000   60.0000
omega____ theta____ kappa____ phi______ frames
    -       41.6804  -99.0000    0.0000 93

#__ type_ start__ end____ width___ exp.time_
  5 omega   40.00   75.00   1.0000  240.0000
omega____ theta____ kappa____ phi______ frames
    -      104.5000  -30.0000  -30.0000 35

#__ type_ start__ end____ width___ exp.time_
  6 omega   79.00  106.00   1.0000  240.0000
omega____ theta____ kappa____ phi______ frames
    -      104.5000  -94.0000  -30.0000 27

#__ type_ start__ end____ width___ exp.time_
  7 omega   53.00   81.00   1.0000  240.0000
omega____ theta____ kappa____ phi______ frames
    -      104.5000  -30.0000   90.0000 28

#__ type_ start__ end____ width___ exp.time_
  8 omega   47.00  102.00   1.0000  240.0000
omega____ theta____ kappa____ phi______ frames
    -      104.5000  -94.0000  -90.0000 55

#__ type_ start__ end____ width___ exp.time_
  9 omega   40.00  121.00   1.0000  240.0000
omega____ theta____ kappa____ phi______ frames
    -      104.5000 -125.0000 -120.0000 81

#__ type_ start__ end____ width___ exp.time_
 10 omega   36.00  101.00   1.0000  240.0000
omega____ theta____ kappa____ phi______ frames
    -      104.5000 -125.0000 -180.0000 65

#__ type_ start__ end____ width___ exp.time_
 11 omega   85.00  178.00   1.0000  240.0000
omega____ theta____ kappa____ phi______ frames
    -      104.5000   30.0000    0.0000 93

#__ type_ start__ end____ width___ exp.time_
 12 omega   89.00  157.00   1.0000  240.0000
omega____ theta____ kappa____ phi______ frames
    -      104.5000   30.0000   90.0000 68

#__ type_ start__ end____ width___ exp.time_
 13 omega   51.00   97.00   1.0000  240.0000
omega____ theta____ kappa____ phi______ frames
    -      104.5000  -45.0000   30.0000 46

#__ type_ start__ end____ width___ exp.time_
 14 omega   78.00  127.00   1.0000  240.0000
omega____ theta____ kappa____ phi______ frames
    -      104.5000  -77.0000  120.0000 49

#__ type_ start__ end____ width___ exp.time_
 15 omega   47.00  104.00   1.0000  240.0000
omega____ theta____ kappa____ phi______ frames
    -      104.5000  -94.0000   60.0000 57

#__ type_ start__ end____ width___ exp.time_
 16 omega   31.00   80.00   1.0000  240.0000
omega____ theta____ kappa____ phi______ frames
    -      104.5000  -30.0000 -180.0000 49

#__ type_ start__ end____ width___ exp.time_
 17 omega   87.00  162.00   1.0000  240.0000
omega____ theta____ kappa____ phi______ frames
    -      104.5000   45.0000  -60.0000 75

#__ type_ start__ end____ width___ exp.time_
 18 omega   44.00  126.00   1.0000  240.0000
omega____ theta____ kappa____ phi______ frames
    -      104.5000  -61.0000  -90.0000 82
;
_diffrn_measurement_device 'four-circle diffractometer'
_diffrn_measurement_device_type 'GV1000, Atlas'
_diffrn_measurement_method '\w scans'
_diffrn_orient_matrix_UB_11 -0.1125060000
_diffrn_orient_matrix_UB_12 0.0495169000
_diffrn_orient_matrix_UB_13 -0.0017039000
_diffrn_orient_matrix_UB_21 0.0445653000
_diffrn_orient_matrix_UB_22 0.0155821000
_diffrn_orient_matrix_UB_23 -0.0721502000
_diffrn_orient_matrix_UB_31 -0.0468798000
_diffrn_orient_matrix_UB_32 -0.1034882000
_diffrn_orient_matrix_UB_33 -0.0102035000
_diffrn_radiation_monochromator mirror
_diffrn_radiation_probe x-ray
_diffrn_radiation_type CuK\a
_diffrn_radiation_wavelength 1.54184
_diffrn_reflns_av_R_equivalents 0.1140
_diffrn_reflns_av_unetI/netI 0.1696
_diffrn_reflns_Laue_measured_fraction_full 0.998
_diffrn_reflns_Laue_measured_fraction_max 0.998
_diffrn_reflns_limit_h_max 14
_diffrn_reflns_limit_h_min -14
_diffrn_reflns_limit_k_max 11
_diffrn_reflns_limit_k_min -16
_diffrn_reflns_limit_l_max 26
_diffrn_reflns_limit_l_min -26
_diffrn_reflns_number 24004
_diffrn_reflns_point_group_measured_fraction_full 0.998
_diffrn_reflns_point_group_measured_fraction_max 0.998
_diffrn_reflns_theta_full 67.684
_diffrn_reflns_theta_max 68.249
_diffrn_reflns_theta_min 3.723
_diffrn_source 'rotating-anode X-ray tube'
_diffrn_source_type 'GV1000 (Cu) X-ray Source'
_exptl_absorpt_coefficient_mu 9.758
_exptl_absorpt_correction_T_max 0.727
_exptl_absorpt_correction_T_min 0.644
_exptl_absorpt_correction_type gaussian
_exptl_absorpt_process_details
;
CrysAlisPro, Agilent Technologies,
Version 1.171.37.31 (release 14-01-2014 CrysAlis171 .NET)
(compiled Jan 14 2014,18:38:05)
Numerical absorption correction based on gaussian integration over
            a multifaceted crystal model
Empirical absorption correction using spherical harmonics,
 implemented in SCALE3 ABSPACK scaling algorithm.
;
_exptl_crystal_colour yellow
_exptl_crystal_colour_primary yellow
_exptl_crystal_density_diffrn 1.520
_exptl_crystal_description block
_exptl_crystal_F_000 1596
_exptl_crystal_size_max 0.0572
_exptl_crystal_size_mid 0.0475
_exptl_crystal_size_min 0.045
_refine_diff_density_max 3.074
_refine_diff_density_min -1.503
_refine_diff_density_rms 0.209
_refine_ls_extinction_method none
_refine_ls_goodness_of_fit_ref 1.073
_refine_ls_hydrogen_treatment constr
_refine_ls_matrix_type full
_refine_ls_number_parameters 980
_refine_ls_number_reflns 12669
_refine_ls_number_restraints 1835
_refine_ls_restrained_S_all 1.006
_refine_ls_R_factor_all 0.1147
_refine_ls_R_factor_gt 0.0806
_refine_ls_shift/su_max 0.001
_refine_ls_shift/su_mean 0.000
_refine_ls_structure_factor_coef Fsqd
_refine_ls_weighting_details 'w=1/[\s^2^(Fo^2^)+(0.0240P)^2^+16.0033P] where P=(Fo^2^+2Fc^2^)/3'
_refine_ls_weighting_scheme calc
_refine_ls_wR_factor_gt 0.1664
_refine_ls_wR_factor_ref 0.1849
_reflns_Friedel_coverage 0.000
_reflns_number_gt 9296
_reflns_number_total 12669
_reflns_threshold_expression 'I > 2\s(I)'
_cod_data_source_file c8cc05268a2.cif
_cod_data_source_block ThClMo
_cod_depositor_comments 'Adding full bibliography for 7122562--7122573.cif.'
_cod_database_code 7122571
_nottingham_internal_coll_name THAALG
_nottingham_internal_coll_number 14044
_nottingham_internal_coll_client AA/STL
_nottingham_internal_coll_type custom
_nottingham_internal_coll_frame_method 'omega scans'
_nottingham_internal_coll_frame_time '60.0000, 240.0000'
_nottingham_internal_coll_frame_width 1.0000
_nottingham_internal_coll_user pcxaa19
_nottingham_internal_coll_date 08/10/2014
_nottingham_internal_coll_location NOTTS
_nottingham_internal_coll_instrument 'GVB, PL13110001'
_nottingham_internal_process_date 13/10/2014
_nottingham_internal_process_user pcxaa19
_nottingham_internal_solution_date 13/10/2014
_nottingham_internal_solution_user AA
_nottingham_internal_refinement_date 29/09/2016
_nottingham_internal_refinement_user AW
_nottingham_internal_self_archive_date 29/09/2016
_nottingham_internal_self_validation_date 29/09/2016
_nottingham_internal_self_validation_user AW
_nottingham_internal_validation_date 29/09/2016
_nottingham_internal_validation_user AW
_nottingham_internal_archive_date 29/09/2016
_shelx_shelxl_version_number 2014/7
_chemical_oxdiff_formula 'C80 H79 N3 P3 O3 Th Cl Mo'
_chemical_oxdiff_usercomment 'THAALG2 #14044 IN FOMBLIN FILM ON MICRMOUNT FOR AA/STL '
_shelx_space_group_comment
;
The symmetry employed for this shelxl refinement is uniquely defined
by the following loop, which should always be used as a source of
symmetry information in preference to the above space-group names.
They are only intended as comments.
;
_reflns_odcompleteness_completeness 99.87
_reflns_odcompleteness_iscentric 1
_reflns_odcompleteness_theta 66.97
_olex2_refinement_description
;
1. Fixed Uiso
 At 1.2 times of:
  All C(H) groups
 At 1.5 times of:
  All C(H,H,H) groups
2. Restrained distances
 C75-C74 \\sim C82-C81 \\sim C68-C67
 with sigma of 0.02
 N2-C22 \\sim N2-C22A \\sim N1-C1 \\sim N3-C43
 with sigma of 0.01
 C80-C75 \\sim C76-C75 \\sim C77-C76 \\sim C80-C79 \\sim C79-C78 \\sim C78-C77
\\sim C86-C85 \\sim C85-C84
 \\sim C84-C83 \\sim C83-C82 \\sim C87-C82 \\sim C87-C86 \\sim C71-C70 \\sim
C72-C71 \\sim C73-C72 \\sim C73-
 C68 \\sim C69-C68 \\sim C70-C69
 with sigma of 0.02
 C69-C67 \\sim C67-C73 \\sim C87-C81 \\sim C81-C83 \\sim C80-C74 \\sim C74-C76
 with sigma of 0.02
3. Restrained planarity
 C74, C75, C76, C77, C78, C79, C80
 with sigma of 0.1
 C81, C82, C83, C84, C85, C86, C87
 with sigma of 0.1
4. Uiso/Uaniso restraints and constraints
C22 \\sim C23 \\sim C24 \\sim C25 \\sim C26 \\sim C27 \\sim C28 \\sim C29 \\sim
C30 \\sim C22A \\sim C23A \\sim C24A \\sim C25A \\sim C26A \\sim C27A \\sim
C28A \\sim C29A \\sim C30A \\sim C43 \\sim C44 \\sim C45 \\sim C46 \\sim C47
\\sim C48 \\sim C49 \\sim C50 \\sim C51 \\sim C1 \\sim C2 \\sim C3 \\sim C4
\\sim C5 \\sim C6 \\sim C7 \\sim C8 \\sim C9: within 2A with sigma of 0.01 and
sigma for terminal atoms of 0.02
C74 \\sim C75 \\sim C76 \\sim C77 \\sim C78 \\sim C79 \\sim C80 \\sim C81 \\sim
C82 \\sim C83 \\sim C84 \\sim C85 \\sim C86 \\sim C87 \\sim C67 \\sim C68 \\sim
C69 \\sim C70 \\sim C71 \\sim C72 \\sim C73: within 2A with sigma of 0.01 and
sigma for terminal atoms of 0.02
5. Rigid body (RIGU) restrains
 All non-hydrogen atoms
 with sigma for 1-2 distances of 0.004 and sigma for 1-3 distances of 0.004
6. Same fragment restrains
{C43, C44, C45, C46, C47, C48, C49, C50, C51} sigma for 1-2: 0.02, 1-3: 0.04
as
{C22, C23, C24, C25, C26, C27, C28, C29, C30}
{C43, C44, C45, C46, C47, C48, C49, C50, C51} sigma for 1-2: 0.02, 1-3: 0.04
as
{C22A, C23A, C24A, C25A, C26A, C27A, C28A, C29A, C30A}
7. Others
 Sof(C22A)=Sof(C23A)=Sof(C24A)=Sof(H24D)=Sof(H24E)=Sof(H24F)=Sof(C25A)=
 Sof(H25A)=Sof(C26A)=Sof(C27A)=Sof(H27D)=Sof(H27E)=Sof(H27F)=Sof(C28A)=
 Sof(H28A)=Sof(C29A)=Sof(C30A)=Sof(H30D)=Sof(H30E)=Sof(H30F)=1-FVAR(1)
 Sof(C22)=Sof(C23)=Sof(C24)=Sof(H24A)=Sof(H24B)=Sof(H24C)=Sof(C25)=Sof(H25)=
 Sof(C26)=Sof(C27)=Sof(H27A)=Sof(H27B)=Sof(H27C)=Sof(C28)=Sof(H28)=Sof(C29)=
 Sof(C30)=Sof(H30A)=Sof(H30B)=Sof(H30C)=FVAR(1)
 Fixed Sof: C74(0.5) H74A(0.5) H74B(0.5) H74C(0.5) C75(0.5) C76(0.5) H76(0.5)
 C77(0.5) H77(0.5) C78(0.5) H78(0.5) C79(0.5) H79(0.5) C80(0.5) H80(0.5)
 C81(0.5) H81A(0.5) H81B(0.5) H81C(0.5) C82(0.5) C83(0.5) H83(0.5) C84(0.5)
 H84(0.5) C85(0.5) H85(0.5) C86(0.5) H86(0.5) C87(0.5) H87(0.5)
8.a Me refined with riding coordinates:
 C24(H24A,H24B,H24C), C27(H27A,H27B,H27C), C74(H74A,H74B,H74C), C81(H81A,H81B,
 H81C)
8.b Aromatic/amide H refined with riding coordinates:
 C4(H4), C7(H7), C11(H11), C12(H12), C13(H13), C14(H14), C15(H15), C17(H17),
 C18(H18), C19(H19), C20(H20), C21(H21), C25(H25), C28(H28), C32(H32), C33(H33),
  C34(H34), C35(H35), C36(H36), C38(H38), C39(H39), C40(H40), C41(H41),
 C42(H42), C46(H46), C49(H49), C53(H53), C54(H54), C55(H55), C56(H56), C57(H57),
  C59(H59), C60(H60), C61(H61), C62(H62), C63(H63), C76(H76), C77(H77),
 C78(H78), C79(H79), C80(H80), C83(H83), C84(H84), C85(H85), C86(H86), C87(H87),
  C69(H69), C70(H70), C71(H71), C72(H72), C73(H73), C25A(H25A), C28A(H28A)
8.c Idealised Me refined as rotating group:
 C3(H3A,H3B,H3C), C6(H6A,H6B,H6C), C9(H9A,H9B,H9C), C30(H30A,H30B,H30C),
 C45(H45A,H45B,H45C), C48(H48A,H48B,H48C), C51(H51A,H51B,H51C), C67(H67A,H67B,
 H67C), C24A(H24D,H24E,H24F), C27A(H27D,H27E,H27F), C30A(H30D,H30E,H30F)
;
_olex2_submission_special_instructions 'No special instructions were received'

loop_
_space_group_symop_operation_xyz
'x, y, z'
'-x, -y, -z'

loop_
_atom_site_label
_atom_site_type_symbol
_atom_site_fract_x
_atom_site_fract_y
_atom_site_fract_z
_atom_site_U_iso_or_equiv
_atom_site_adp_type
_atom_site_occupancy
_atom_site_site_symmetry_order
_atom_site_calc_flag
_atom_site_refinement_flags_posn
_atom_site_refinement_flags_adp
_atom_site_refinement_flags_occupancy
_atom_site_disorder_assembly
_atom_site_disorder_group
Th1 Th 0.29841(4) 0.77333(3) 0.26705(2) 0.02075(12) Uani 1 1 d . U . . .
Mo1 Mo 0.45747(8) 0.73040(6) 0.36399(5) 0.0213(2) Uani 1 1 d . U . . .
Cl1 Cl 0.1912(3) 0.7927(3) 0.17833(18) 0.0426(8) Uani 1 1 d . U . . .
P1 P 0.3993(3) 0.9190(2) 0.35338(15) 0.0230(6) Uani 1 1 d . U . . .
P2 P 0.5453(3) 0.6853(2) 0.24441(15) 0.0233(6) Uani 1 1 d . U . . .
P3 P 0.2628(3) 0.6395(2) 0.39277(15) 0.0216(6) Uani 1 1 d . U . . .
O1 O 0.6935(8) 0.8074(8) 0.3708(6) 0.049(3) Uani 1 1 d . U . . .
O2 O 0.5750(8) 0.5362(7) 0.3947(5) 0.039(2) Uani 1 1 d . U . . .
O3 O 0.4142(9) 0.7417(7) 0.5095(5) 0.040(2) Uani 1 1 d . U . . .
N1 N 0.3218(9) 0.9335(7) 0.3015(5) 0.0250(18) Uani 1 1 d D U . . .
N2 N 0.4638(8) 0.7204(7) 0.1970(4) 0.0230(17) Uani 1 1 d D U . . .
N3 N 0.1924(7) 0.6549(7) 0.3386(5) 0.0212(17) Uani 1 1 d D U . . .
C1 C 0.2516(10) 1.0087(8) 0.2848(6) 0.026(2) Uani 1 1 d D U . . .
C2 C 0.1375(12) 0.9901(9) 0.2951(7) 0.031(2) Uani 1 1 d . U . . .
C3 C 0.0819(11) 0.9019(9) 0.3353(7) 0.031(3) Uani 1 1 d . U . . .
H3A H 0.0880 0.8425 0.3088 0.047 Uiso 1 1 calc GR . . . .
H3B H 0.0023 0.9172 0.3544 0.047 Uiso 1 1 calc GR . . . .
H3C H 0.1194 0.8885 0.3687 0.047 Uiso 1 1 calc GR . . . .
C4 C 0.0685(13) 1.0562(9) 0.2723(7) 0.034(2) Uani 1 1 d . U . . .
H4 H -0.0098 1.0425 0.2817 0.041 Uiso 1 1 calc R . . . .
C5 C 0.1108(13) 1.1413(10) 0.2363(7) 0.038(2) Uani 1 1 d . U . . .
C6 C 0.0365(16) 1.2080(12) 0.2101(10) 0.056(4) Uani 1 1 d . U . . .
H6A H -0.0162 1.1670 0.1949 0.084 Uiso 1 1 calc GR . . . .
H6B H 0.0825 1.2485 0.1750 0.084 Uiso 1 1 calc GR . . . .
H6C H -0.0058 1.2526 0.2433 0.084 Uiso 1 1 calc GR . . . .
C7 C 0.2252(13) 1.1628(10) 0.2277(7) 0.037(2) Uani 1 1 d . U . . .
H7 H 0.2549 1.2232 0.2059 0.044 Uiso 1 1 calc R . . . .
C8 C 0.2975(12) 1.0990(9) 0.2498(7) 0.032(2) Uani 1 1 d . U . . .
C9 C 0.4199(13) 1.1261(10) 0.2335(7) 0.038(3) Uani 1 1 d . U . . .
H9A H 0.4371 1.1561 0.2703 0.056 Uiso 1 1 calc GR . . . .
H9B H 0.4371 1.1744 0.1980 0.056 Uiso 1 1 calc GR . . . .
H9C H 0.4657 1.0654 0.2216 0.056 Uiso 1 1 calc GR . . . .
C10 C 0.3204(10) 0.9769(8) 0.4283(6) 0.024(2) Uani 1 1 d . U . . .
C11 C 0.2209(11) 1.0276(9) 0.4356(6) 0.028(2) Uani 1 1 d . U . . .
H11 H 0.1897 1.0339 0.4006 0.034 Uiso 1 1 calc R . . . .
C12 C 0.1647(12) 1.0697(9) 0.4922(6) 0.029(2) Uani 1 1 d . U . . .
H12 H 0.0951 1.1035 0.4963 0.035 Uiso 1 1 calc R . . . .
C13 C 0.2103(11) 1.0624(8) 0.5429(6) 0.025(2) Uani 1 1 d . U . . .
H13 H 0.1722 1.0906 0.5824 0.030 Uiso 1 1 calc R . . . .
C14 C 0.3135(11) 1.0127(9) 0.5357(6) 0.029(2) Uani 1 1 d . U . . .
H14 H 0.3455 1.0077 0.5705 0.035 Uiso 1 1 calc R . . . .
C15 C 0.3684(10) 0.9718(8) 0.4797(6) 0.026(2) Uani 1 1 d . U . . .
H15 H 0.4392 0.9396 0.4752 0.031 Uiso 1 1 calc R . . . .
C16 C 0.5191(11) 1.0040(9) 0.3318(7) 0.029(2) Uani 1 1 d . U . . .
C17 C 0.6155(13) 0.9765(10) 0.2852(8) 0.043(4) Uani 1 1 d . U . . .
H17 H 0.6172 0.9136 0.2652 0.052 Uiso 1 1 calc R . . . .
C18 C 0.7082(15) 1.0383(12) 0.2674(10) 0.060(5) Uani 1 1 d . U . . .
H18 H 0.7720 1.0184 0.2348 0.072 Uiso 1 1 calc R . . . .
C19 C 0.7091(14) 1.1287(11) 0.2966(8) 0.047(4) Uani 1 1 d . U . . .
H19 H 0.7739 1.1703 0.2844 0.056 Uiso 1 1 calc R . . . .
C20 C 0.6176(12) 1.1593(9) 0.3431(7) 0.035(3) Uani 1 1 d . U . . .
H20 H 0.6176 1.2220 0.3630 0.041 Uiso 1 1 calc R . . . .
C21 C 0.5250(11) 1.0965(8) 0.3603(6) 0.027(2) Uani 1 1 d . U . . .
H21 H 0.4620 1.1172 0.3931 0.032 Uiso 1 1 calc R . . . .
C22 C 0.486(8) 0.723(2) 0.1298(7) 0.027(2) Uani 0.52(4) 1 d D U P A 1
C23 C 0.490(5) 0.6391(19) 0.0917(10) 0.027(3) Uani 0.52(4) 1 d D U P A 1
C24 C 0.468(5) 0.533(2) 0.1153(18) 0.031(5) Uani 0.52(4) 1 d D U P A 1
H24A H 0.4670 0.5288 0.1600 0.046 Uiso 0.52(4) 1 calc R . P A 1
H24B H 0.3946 0.5114 0.1106 0.046 Uiso 0.52(4) 1 calc R . P A 1
H24C H 0.5271 0.4891 0.0907 0.046 Uiso 0.52(4) 1 calc R . P A 1
C25 C 0.494(3) 0.6579(18) 0.0286(10) 0.029(3) Uani 0.52(4) 1 d D U P A 1
H25 H 0.4904 0.6020 0.0029 0.035 Uiso 0.52(4) 1 calc R . P A 1
C26 C 0.502(3) 0.7532(17) 0.0006(10) 0.032(3) Uani 0.52(4) 1 d D U P A 1
C27 C 0.511(3) 0.768(2) -0.0676(11) 0.039(5) Uani 0.52(4) 1 d D U P A 1
H27A H 0.5131 0.7031 -0.0876 0.059 Uiso 0.52(4) 1 calc R . P A 1
H27B H 0.4456 0.8068 -0.0725 0.059 Uiso 0.52(4) 1 calc R . P A 1
H27C H 0.5801 0.8056 -0.0876 0.059 Uiso 0.52(4) 1 calc R . P A 1
C28 C 0.498(3) 0.8337(17) 0.0391(10) 0.030(3) Uani 0.52(4) 1 d D U P A 1
H28 H 0.5038 0.8995 0.0210 0.036 Uiso 0.52(4) 1 calc R . P A 1
C29 C 0.484(3) 0.8223(19) 0.1035(10) 0.027(3) Uani 0.52(4) 1 d D U P A 1
C30 C 0.464(3) 0.914(2) 0.1453(14) 0.026(5) Uani 0.52(4) 1 d D U P A 1
H30A H 0.3883 0.9097 0.1746 0.038 Uiso 0.52(4) 1 calc GR . P A 1
H30B H 0.4700 0.9747 0.1190 0.038 Uiso 0.52(4) 1 calc GR . P A 1
H30C H 0.5201 0.9154 0.1695 0.038 Uiso 0.52(4) 1 calc GR . P A 1
C31 C 0.6890(10) 0.7362(8) 0.2131(6) 0.025(2) Uani 1 1 d . U . . .
C32 C 0.7192(11) 0.8022(10) 0.1628(7) 0.030(2) Uani 1 1 d . U . . .
H32 H 0.6651 0.8221 0.1411 0.036 Uiso 1 1 calc R . . . .
C33 C 0.8291(12) 0.8407(11) 0.1428(7) 0.038(3) Uani 1 1 d . U . . .
H33 H 0.8483 0.8873 0.1082 0.046 Uiso 1 1 calc R . . . .
C34 C 0.9103(12) 0.8112(11) 0.1731(8) 0.038(3) Uani 1 1 d . U . . .
H34 H 0.9851 0.8364 0.1605 0.045 Uiso 1 1 calc R . . . .
C35 C 0.8753(11) 0.7433(9) 0.2226(7) 0.034(3) Uani 1 1 d . U . . .
H35 H 0.9293 0.7215 0.2438 0.041 Uiso 1 1 calc R . . . .
C36 C 0.7695(11) 0.7050(9) 0.2433(7) 0.030(2) Uani 1 1 d . U . . .
H36 H 0.7510 0.6581 0.2777 0.036 Uiso 1 1 calc R . . . .
C37 C 0.5823(11) 0.5525(9) 0.2301(6) 0.027(2) Uani 1 1 d . U . . .
C38 C 0.6708(11) 0.5232(9) 0.1783(7) 0.032(3) Uani 1 1 d . U . . .
H38 H 0.7172 0.5726 0.1522 0.038 Uiso 1 1 calc R . . . .
C39 C 0.6907(12) 0.4201(9) 0.1652(8) 0.037(3) Uani 1 1 d . U . . .
H39 H 0.7520 0.4001 0.1311 0.045 Uiso 1 1 calc R . . . .
C40 C 0.6212(13) 0.3489(9) 0.2020(8) 0.041(3) Uani 1 1 d . U . . .
H40 H 0.6321 0.2799 0.1918 0.050 Uiso 1 1 calc R . . . .
C41 C 0.5363(12) 0.3772(9) 0.2532(8) 0.035(3) Uani 1 1 d . U . . .
H41 H 0.4908 0.3276 0.2796 0.042 Uiso 1 1 calc R . . . .
C42 C 0.5169(12) 0.4777(9) 0.2663(7) 0.031(3) Uani 1 1 d . U . . .
H42 H 0.4566 0.4961 0.3014 0.037 Uiso 1 1 calc R . . . .
C43 C 0.0953(8) 0.6057(8) 0.3303(6) 0.026(2) Uani 1 1 d D U . . .
C44 C -0.0157(9) 0.6220(8) 0.3669(6) 0.026(2) Uani 1 1 d D U . . .
C45 C -0.0476(11) 0.6976(8) 0.4186(6) 0.027(2) Uani 1 1 d D U . . .
H45A H -0.0788 0.6628 0.4592 0.041 Uiso 1 1 calc GR . . . .
H45B H -0.1042 0.7439 0.4100 0.041 Uiso 1 1 calc GR . . . .
H45C H 0.0193 0.7356 0.4203 0.041 Uiso 1 1 calc GR . . . .
C46 C -0.1043(10) 0.5639(8) 0.3570(6) 0.028(2) Uani 1 1 d D U . . .
H46 H -0.1777 0.5719 0.3845 0.033 Uiso 1 1 calc R . . . .
C47 C -0.0880(10) 0.4948(9) 0.3079(6) 0.029(2) Uani 1 1 d D U . . .
C48 C -0.1820(12) 0.4305(10) 0.3013(8) 0.040(3) Uani 1 1 d D U . . .
H48A H -0.1812 0.3668 0.3243 0.060 Uiso 1 1 calc GR . . . .
H48B H -0.1729 0.4172 0.2565 0.060 Uiso 1 1 calc GR . . . .
H48C H -0.2538 0.4650 0.3188 0.060 Uiso 1 1 calc GR . . . .
C49 C 0.0183(10) 0.4880(9) 0.2689(6) 0.031(2) Uani 1 1 d D U . . .
H49 H 0.0308 0.4454 0.2334 0.037 Uiso 1 1 calc R . . . .
C50 C 0.1086(10) 0.5396(9) 0.2784(6) 0.029(2) Uani 1 1 d D U . . .
C51 C 0.2218(10) 0.5305(11) 0.2299(6) 0.035(3) Uani 1 1 d D U . . .
H51A H 0.2303 0.5853 0.1985 0.053 Uiso 1 1 calc GR . . . .
H51B H 0.2261 0.4659 0.2087 0.053 Uiso 1 1 calc GR . . . .
H51C H 0.2821 0.5343 0.2511 0.053 Uiso 1 1 calc GR . . . .
C52 C 0.2826(12) 0.5052(9) 0.4094(7) 0.030(2) Uani 1 1 d . U . . .
C53 C 0.3259(11) 0.4795(9) 0.4610(6) 0.029(2) Uani 1 1 d . U . . .
H53 H 0.3443 0.5313 0.4857 0.034 Uiso 1 1 calc R . . . .
C54 C 0.3417(12) 0.3818(9) 0.4761(7) 0.034(3) Uani 1 1 d . U . . .
H54 H 0.3688 0.3655 0.5117 0.041 Uiso 1 1 calc R . . . .
C55 C 0.3176(12) 0.3055(9) 0.4387(7) 0.036(3) Uani 1 1 d . U . . .
H55 H 0.3304 0.2374 0.4486 0.044 Uiso 1 1 calc R . . . .
C56 C 0.2757(12) 0.3273(9) 0.3881(7) 0.035(3) Uani 1 1 d . U . . .
H56 H 0.2591 0.2748 0.3633 0.042 Uiso 1 1 calc R . . . .
C57 C 0.2576(10) 0.4278(9) 0.3732(7) 0.027(2) Uani 1 1 d . U . . .
H57 H 0.2282 0.4434 0.3384 0.032 Uiso 1 1 calc R . . . .
C58 C 0.1697(10) 0.6732(8) 0.4707(6) 0.023(2) Uani 1 1 d . U . . .
C59 C 0.1009(10) 0.6025(9) 0.5102(6) 0.027(2) Uani 1 1 d . U . . .
H59 H 0.1028 0.5345 0.4977 0.032 Uiso 1 1 calc R . . . .
C60 C 0.0285(11) 0.6311(10) 0.5686(7) 0.031(3) Uani 1 1 d . U . . .
H60 H -0.0162 0.5819 0.5959 0.037 Uiso 1 1 calc R . . . .
C61 C 0.0221(11) 0.7310(10) 0.5865(7) 0.032(3) Uani 1 1 d . U . . .
H61 H -0.0279 0.7514 0.6253 0.039 Uiso 1 1 calc R . . . .
C62 C 0.0929(12) 0.8021(10) 0.5450(7) 0.034(3) Uani 1 1 d . U . . .
H62 H 0.0904 0.8709 0.5560 0.041 Uiso 1 1 calc R . . . .
C63 C 0.1642(11) 0.7715(9) 0.4893(6) 0.027(2) Uani 1 1 d . U . . .
H63 H 0.2116 0.8197 0.4626 0.033 Uiso 1 1 calc R . . . .
C64 C 0.6035(11) 0.7841(10) 0.3640(7) 0.035(3) Uani 1 1 d . U . . .
C65 C 0.5283(10) 0.6007(9) 0.3808(7) 0.029(2) Uani 1 1 d . U . . .
C66 C 0.4237(10) 0.7421(9) 0.4584(7) 0.027(2) Uani 1 1 d . U . . .
C74 C 0.764(2) 0.9959(19) -0.0707(12) 0.049(5) Uani 0.5 1 d D U P B 1
H74A H 0.7960 1.0363 -0.1091 0.074 Uiso 0.5 1 calc R . P B 1
H74B H 0.8053 0.9322 -0.0731 0.074 Uiso 0.5 1 calc R . P B 1
H74C H 0.6845 0.9823 -0.0670 0.074 Uiso 0.5 1 calc R . P B 1
C75 C 0.7741(16) 1.0520(15) -0.0142(11) 0.048(3) Uani 0.5 1 d D U P B 1
C76 C 0.822(2) 1.1462(15) -0.0197(13) 0.047(3) Uani 0.5 1 d D U P B 1
H76 H 0.8483 1.1756 -0.0607 0.056 Uiso 0.5 1 calc R . P B 1
C77 C 0.833(3) 1.200(2) 0.0313(11) 0.049(3) Uani 0.5 1 d D U P B 1
H77 H 0.8681 1.2640 0.0253 0.058 Uiso 0.5 1 calc R . P B 1
C78 C 0.792(3) 1.1597(19) 0.0911(14) 0.049(3) Uani 0.5 1 d D U P B 1
H78 H 0.7951 1.1969 0.1270 0.059 Uiso 0.5 1 calc R . P B 1
C79 C 0.745(3) 1.0648(18) 0.0987(13) 0.050(3) Uani 0.5 1 d D U P B 1
H79 H 0.7189 1.0351 0.1397 0.060 Uiso 0.5 1 calc R . P B 1
C80 C 0.737(3) 1.014(2) 0.0462(9) 0.048(3) Uani 0.5 1 d D U P B 1
H80 H 0.7030 0.9490 0.0521 0.058 Uiso 0.5 1 calc R . P B 1
C81 C 0.859(3) 0.970(2) -0.0838(13) 0.062(5) Uani 0.5 1 d D U P C 2
H81A H 0.9319 0.9351 -0.0948 0.092 Uiso 0.5 1 calc R . P C 2
H81B H 0.7980 0.9211 -0.0736 0.092 Uiso 0.5 1 calc R . P C 2
H81C H 0.8530 1.0125 -0.1198 0.092 Uiso 0.5 1 calc R . P C 2
C82 C 0.8519(18) 1.0349(15) -0.0278(11) 0.050(3) Uani 0.5 1 d D U P C 2
C83 C 0.938(2) 1.038(2) 0.0009(12) 0.052(4) Uani 0.5 1 d D U P C 2
H83 H 1.0039 0.9987 -0.0147 0.062 Uiso 0.5 1 calc R . P C 2
C84 C 0.930(3) 1.099(2) 0.0521(13) 0.054(3) Uani 0.5 1 d D U P C 2
H84 H 0.9919 1.0988 0.0703 0.064 Uiso 0.5 1 calc R . P C 2
C85 C 0.839(2) 1.159(2) 0.0789(16) 0.051(3) Uani 0.5 1 d D U P C 2
H85 H 0.8347 1.1995 0.1146 0.062 Uiso 0.5 1 calc R . P C 2
C86 C 0.755(3) 1.154(2) 0.0486(13) 0.051(3) Uani 0.5 1 d D U P C 2
H86 H 0.6905 1.1954 0.0633 0.061 Uiso 0.5 1 calc R . P C 2
C87 C 0.759(2) 1.093(2) -0.0020(13) 0.050(3) Uani 0.5 1 d D U P C 2
H87 H 0.6965 1.0909 -0.0194 0.060 Uiso 0.5 1 calc R . P C 2
C67 C 0.1635(17) 0.3112(13) -0.0045(11) 0.078(6) Uani 1 1 d D U . . .
H67A H 0.2133 0.2706 0.0143 0.117 Uiso 1 1 calc GR . . . .
H67B H 0.2010 0.3250 -0.0492 0.117 Uiso 1 1 calc GR . . . .
H67C H 0.0935 0.2744 -0.0010 0.117 Uiso 1 1 calc GR . . . .
C68 C 0.1374(12) 0.4081(11) 0.0298(9) 0.057(3) Uani 1 1 d D U . . .
C69 C 0.0339(13) 0.4264(12) 0.0711(9) 0.060(3) Uani 1 1 d D U . . .
H69 H -0.0219 0.3754 0.0789 0.072 Uiso 1 1 calc R . . . .
C70 C 0.0088(15) 0.5162(11) 0.1016(10) 0.065(3) Uani 1 1 d D U . . .
H70 H -0.0646 0.5271 0.1285 0.078 Uiso 1 1 calc R . . . .
C71 C 0.0885(12) 0.5905(13) 0.0936(10) 0.063(3) Uani 1 1 d D U . . .
H71 H 0.0727 0.6520 0.1155 0.075 Uiso 1 1 calc R . . . .
C72 C 0.1921(13) 0.5720(12) 0.0526(9) 0.063(3) Uani 1 1 d D U . . .
H72 H 0.2488 0.6220 0.0467 0.075 Uiso 1 1 calc R . . . .
C73 C 0.2170(14) 0.4839(10) 0.0197(10) 0.062(3) Uani 1 1 d D U . . .
H73 H 0.2885 0.4752 -0.0098 0.074 Uiso 1 1 calc R . . . .
C22A C 0.484(9) 0.730(2) 0.1297(7) 0.027(2) Uani 0.48(4) 1 d D U P A 2
C23A C 0.482(6) 0.646(2) 0.0915(10) 0.027(3) Uani 0.48(4) 1 d D U P A 2
C24A C 0.458(6) 0.541(3) 0.116(2) 0.031(5) Uiso 0.48(4) 1 d D U P A 2
H24D H 0.5272 0.5007 0.1042 0.046 Uiso 0.48(4) 1 calc GR . P A 2
H24E H 0.4008 0.5111 0.0986 0.046 Uiso 0.48(4) 1 calc GR . P A 2
H24F H 0.4301 0.5412 0.1626 0.046 Uiso 0.48(4) 1 calc GR . P A 2
C25A C 0.520(3) 0.6577(19) 0.0260(10) 0.029(3) Uani 0.48(4) 1 d D U P A 2
H25A H 0.5326 0.5984 0.0017 0.035 Uiso 0.48(4) 1 calc R . P A 2
C26A C 0.541(3) 0.7496(19) -0.0064(10) 0.031(3) Uani 0.48(4) 1 d D U P A 2
C27A C 0.568(4) 0.760(2) -0.0759(11) 0.040(5) Uani 0.48(4) 1 d D U P A 2
H27D H 0.6491 0.7501 -0.0940 0.060 Uiso 0.48(4) 1 calc GR . P A 2
H27E H 0.5463 0.8269 -0.0875 0.060 Uiso 0.48(4) 1 calc GR . P A 2
H27F H 0.5266 0.7089 -0.0923 0.060 Uiso 0.48(4) 1 calc GR . P A 2
C28A C 0.531(3) 0.8318(19) 0.0312(10) 0.031(3) Uani 0.48(4) 1 d D U P A 2
H28A H 0.5451 0.8963 0.0114 0.037 Uiso 0.48(4) 1 calc R . P A 2
C29A C 0.503(4) 0.825(2) 0.0968(10) 0.028(3) Uani 0.48(4) 1 d D U P A 2
C30A C 0.488(4) 0.921(2) 0.1342(16) 0.028(5) Uani 0.48(4) 1 d D U P A 2
H30D H 0.4076 0.9376 0.1489 0.042 Uiso 0.48(4) 1 calc GR . P A 2
H30E H 0.5278 0.9763 0.1072 0.042 Uiso 0.48(4) 1 calc GR . P A 2
H30F H 0.5187 0.9119 0.1707 0.042 Uiso 0.48(4) 1 calc GR . P A 2

loop_
_atom_site_aniso_label
_atom_site_aniso_U_11
_atom_site_aniso_U_22
_atom_site_aniso_U_33
_atom_site_aniso_U_23
_atom_site_aniso_U_13
_atom_site_aniso_U_12
Th1 0.0179(2) 0.01782(17) 0.0265(2) -0.00390(13) -0.00569(15) 0.00014(13)
Mo1 0.0171(5) 0.0183(4) 0.0285(5) -0.0078(3) -0.0056(4) 0.0020(3)
Cl1 0.0383(19) 0.0507(18) 0.048(2) -0.0111(15) -0.0276(16) 0.0081(15)
P1 0.0193(14) 0.0176(12) 0.0314(16) -0.0096(11) -0.0052(12) 0.0001(10)
P2 0.0186(14) 0.0191(12) 0.0308(16) -0.0081(11) -0.0036(12) -0.0003(10)
P3 0.0193(14) 0.0183(12) 0.0277(15) -0.0013(10) -0.0072(12) 0.0013(10)
O1 0.024(4) 0.048(6) 0.081(8) -0.034(6) -0.021(5) 0.003(4)
O2 0.035(5) 0.031(4) 0.057(6) -0.010(4) -0.019(5) 0.017(4)
O3 0.042(6) 0.043(5) 0.037(4) -0.008(4) -0.016(4) 0.016(4)
N1 0.030(4) 0.021(3) 0.021(4) -0.001(3) -0.001(3) -0.004(3)
N2 0.018(4) 0.019(4) 0.032(3) -0.012(3) -0.007(3) -0.001(3)
N3 0.015(4) 0.023(4) 0.024(4) 0.003(3) -0.002(3) -0.001(3)
C1 0.032(4) 0.019(3) 0.026(5) -0.005(3) -0.004(3) 0.003(3)
C2 0.031(4) 0.025(4) 0.035(5) -0.003(4) -0.003(4) -0.002(3)
C3 0.021(6) 0.026(5) 0.042(6) 0.002(4) 0.000(5) 0.001(4)
C4 0.036(5) 0.023(4) 0.042(5) -0.002(4) -0.009(4) 0.004(3)
C5 0.046(5) 0.026(4) 0.044(5) 0.001(4) -0.017(4) 0.002(4)
C6 0.055(8) 0.045(7) 0.072(10) 0.023(7) -0.025(7) 0.003(6)
C7 0.048(5) 0.026(4) 0.040(5) 0.001(4) -0.018(4) -0.004(4)
C8 0.041(4) 0.023(4) 0.035(5) 0.000(4) -0.015(4) -0.005(3)
C9 0.045(6) 0.035(6) 0.036(7) 0.007(5) -0.018(5) -0.015(5)
C10 0.020(4) 0.018(4) 0.031(4) -0.005(3) -0.002(3) -0.004(3)
C11 0.026(5) 0.029(5) 0.029(5) -0.006(4) -0.006(4) 0.002(4)
C12 0.030(5) 0.026(5) 0.030(5) -0.005(4) -0.004(4) 0.004(4)
C13 0.026(5) 0.018(5) 0.027(5) -0.004(4) -0.001(4) 0.001(4)
C14 0.029(5) 0.023(5) 0.033(5) -0.008(4) -0.006(4) 0.002(4)
C15 0.020(5) 0.024(5) 0.034(5) -0.007(4) -0.006(4) 0.001(4)
C16 0.024(4) 0.021(4) 0.040(6) -0.011(4) -0.007(4) -0.003(3)
C17 0.033(5) 0.026(5) 0.062(8) -0.014(5) 0.002(5) -0.003(4)
C18 0.041(7) 0.041(6) 0.084(11) -0.022(7) 0.012(7) -0.017(5)
C19 0.040(6) 0.036(6) 0.058(8) -0.004(5) -0.002(6) -0.013(5)
C20 0.038(6) 0.018(4) 0.049(7) -0.004(4) -0.014(5) -0.011(4)
C21 0.028(5) 0.019(4) 0.037(6) -0.006(4) -0.015(4) -0.004(4)
C22 0.019(5) 0.030(4) 0.032(4) -0.011(3) -0.009(3) 0.003(4)
C23 0.020(6) 0.032(4) 0.032(4) -0.011(3) -0.011(4) 0.003(4)
C24 0.025(11) 0.032(6) 0.035(8) -0.013(5) -0.008(7) 0.001(6)
C25 0.021(7) 0.037(4) 0.033(4) -0.010(4) -0.012(4) 0.005(5)
C26 0.023(7) 0.038(4) 0.036(4) -0.006(4) -0.012(4) 0.007(5)
C27 0.036(12) 0.046(9) 0.037(6) -0.006(6) -0.012(6) 0.010(9)
C28 0.020(7) 0.035(4) 0.036(4) -0.006(4) -0.010(4) 0.007(5)
C29 0.019(7) 0.030(4) 0.034(4) -0.008(3) -0.008(4) 0.004(4)
C30 0.021(12) 0.026(6) 0.030(8) -0.005(6) -0.007(8) 0.002(7)
C31 0.022(4) 0.024(4) 0.028(5) -0.013(4) -0.002(3) 0.002(3)
C32 0.020(5) 0.035(5) 0.034(5) -0.001(4) -0.006(4) -0.002(4)
C33 0.024(5) 0.048(6) 0.042(6) 0.000(5) -0.007(4) -0.004(4)
C34 0.019(5) 0.043(6) 0.053(7) -0.005(5) -0.011(5) 0.000(4)
C35 0.023(5) 0.029(5) 0.049(6) -0.014(4) -0.006(4) 0.006(4)
C36 0.026(4) 0.023(5) 0.042(6) -0.009(4) -0.012(4) 0.002(4)
C37 0.023(5) 0.023(4) 0.036(5) -0.014(3) -0.007(4) 0.003(3)
C38 0.027(6) 0.021(4) 0.042(6) -0.011(4) 0.000(5) 0.001(4)
C39 0.029(6) 0.024(4) 0.056(7) -0.016(4) -0.007(5) 0.003(4)
C40 0.040(6) 0.021(5) 0.061(7) -0.014(4) -0.009(5) -0.003(4)
C41 0.033(6) 0.023(4) 0.053(7) -0.013(4) -0.015(5) -0.004(4)
C42 0.031(6) 0.024(4) 0.036(6) -0.011(4) -0.008(5) -0.003(4)
C43 0.019(4) 0.022(4) 0.037(4) 0.000(3) -0.009(3) -0.001(3)
C44 0.022(4) 0.020(4) 0.037(4) -0.002(3) -0.008(3) 0.002(3)
C45 0.027(6) 0.025(5) 0.031(5) -0.003(4) -0.011(5) 0.006(4)
C46 0.023(4) 0.023(4) 0.038(5) -0.004(4) -0.008(4) -0.002(3)
C47 0.025(4) 0.026(4) 0.041(5) -0.004(4) -0.015(4) 0.005(3)
C48 0.031(6) 0.034(6) 0.061(8) -0.006(6) -0.022(6) 0.000(5)
C49 0.027(4) 0.027(4) 0.041(5) -0.005(4) -0.014(4) 0.001(3)
C50 0.026(4) 0.027(4) 0.037(4) -0.004(4) -0.012(3) -0.001(3)
C51 0.029(5) 0.044(7) 0.034(6) -0.003(5) -0.009(4) 0.000(5)
C52 0.031(6) 0.022(4) 0.038(5) 0.002(3) -0.010(5) 0.001(3)
C53 0.028(6) 0.024(4) 0.034(5) 0.000(4) -0.008(5) 0.003(4)
C54 0.034(7) 0.025(4) 0.041(6) 0.003(4) -0.005(5) 0.006(4)
C55 0.035(7) 0.022(4) 0.048(6) 0.000(4) -0.005(5) 0.001(4)
C56 0.031(7) 0.019(4) 0.051(6) -0.001(4) -0.008(5) 0.001(4)
C57 0.018(6) 0.023(4) 0.037(6) -0.001(4) -0.003(5) -0.002(4)
C58 0.016(5) 0.022(4) 0.031(4) 0.001(3) -0.007(3) -0.002(3)
C59 0.019(5) 0.023(4) 0.038(5) 0.006(4) -0.007(4) -0.002(4)
C60 0.019(5) 0.035(5) 0.036(5) 0.008(4) -0.004(4) 0.003(4)
C61 0.026(6) 0.034(5) 0.033(6) 0.006(4) -0.003(5) 0.006(4)
C62 0.027(6) 0.036(5) 0.035(5) -0.005(4) -0.001(5) 0.004(4)
C63 0.026(6) 0.024(4) 0.031(5) -0.001(3) -0.006(4) -0.004(4)
C64 0.025(4) 0.035(6) 0.042(7) -0.017(5) -0.004(4) -0.002(4)
C65 0.019(5) 0.029(4) 0.039(6) -0.011(4) -0.010(4) 0.003(3)
C66 0.020(5) 0.028(5) 0.036(4) -0.004(4) -0.014(4) 0.010(4)
C74 0.045(10) 0.049(9) 0.053(8) 0.001(7) -0.012(8) -0.002(8)
C75 0.048(7) 0.043(6) 0.052(7) 0.004(5) -0.014(6) -0.001(6)
C76 0.048(7) 0.043(6) 0.051(7) 0.006(5) -0.017(6) 0.000(6)
C77 0.048(7) 0.045(6) 0.053(7) 0.004(5) -0.015(6) -0.002(6)
C78 0.047(8) 0.046(6) 0.054(7) 0.004(5) -0.013(6) 0.001(6)
C79 0.050(8) 0.045(6) 0.054(7) 0.004(5) -0.014(6) 0.002(6)
C80 0.048(7) 0.043(6) 0.054(7) 0.005(5) -0.014(6) 0.001(6)
C81 0.061(11) 0.059(10) 0.062(9) 0.002(8) -0.010(8) -0.003(9)
C82 0.049(7) 0.045(6) 0.055(7) 0.009(5) -0.012(6) 0.000(6)
C83 0.049(8) 0.048(7) 0.056(8) 0.009(6) -0.011(6) 0.001(6)
C84 0.049(7) 0.051(6) 0.058(7) 0.007(6) -0.011(6) 0.000(6)
C85 0.050(7) 0.048(6) 0.056(7) 0.005(5) -0.014(6) -0.001(6)
C86 0.049(7) 0.047(6) 0.055(7) 0.006(5) -0.014(6) 0.001(5)
C87 0.049(7) 0.047(6) 0.054(7) 0.007(5) -0.014(6) 0.000(5)
C67 0.086(11) 0.053(7) 0.090(12) -0.018(7) -0.014(10) 0.001(7)
C68 0.047(6) 0.048(5) 0.076(7) -0.011(5) -0.017(5) 0.005(4)
C69 0.045(6) 0.057(6) 0.079(7) -0.013(5) -0.019(6) 0.001(5)
C70 0.046(6) 0.064(6) 0.085(8) -0.019(6) -0.018(6) 0.006(5)
C71 0.042(6) 0.062(6) 0.087(8) -0.021(6) -0.023(6) 0.010(5)
C72 0.043(6) 0.055(6) 0.091(8) -0.017(6) -0.020(6) 0.004(5)
C73 0.048(6) 0.051(5) 0.084(8) -0.009(5) -0.014(6) 0.003(5)
C22A 0.019(6) 0.030(4) 0.032(4) -0.011(3) -0.008(3) 0.003(4)
C23A 0.019(6) 0.032(4) 0.032(4) -0.011(3) -0.012(4) 0.004(4)
C25A 0.021(7) 0.037(4) 0.034(4) -0.010(4) -0.013(4) 0.005(5)
C26A 0.023(7) 0.038(4) 0.036(4) -0.006(4) -0.012(4) 0.007(5)
C27A 0.040(12) 0.043(9) 0.038(6) -0.003(6) -0.011(6) 0.008(10)
C28A 0.022(7) 0.036(4) 0.036(4) -0.006(4) -0.010(4) 0.005(5)
C29A 0.020(7) 0.030(4) 0.035(4) -0.008(3) -0.010(4) 0.003(4)
C30A 0.018(12) 0.028(7) 0.039(9) -0.010(6) -0.009(8) 0.001(7)

loop_
_atom_type_symbol
_atom_type_description
_atom_type_scat_dispersion_real
_atom_type_scat_dispersion_imag
_atom_type_scat_source
C C 0.0181 0.0091 'International Tables Vol C Tables 4.2.6.8 and 6.1.1.4'
H H 0.0000 0.0000 'International Tables Vol C Tables 4.2.6.8 and 6.1.1.4'
Cl Cl 0.3639 0.7018 'International Tables Vol C Tables 4.2.6.8 and 6.1.1.4'
Mo Mo -0.0483 2.7339 'International Tables Vol C Tables 4.2.6.8 and 6.1.1.4'
N N 0.0311 0.0180 'International Tables Vol C Tables 4.2.6.8 and 6.1.1.4'
O O 0.0492 0.0322 'International Tables Vol C Tables 4.2.6.8 and 6.1.1.4'
P P 0.2955 0.4335 'International Tables Vol C Tables 4.2.6.8 and 6.1.1.4'
Th Th -4.1491 12.3296 'International Tables Vol C Tables 4.2.6.8 and 6.1.1.4'

loop_
_exptl_crystal_face_index_h
_exptl_crystal_face_index_k
_exptl_crystal_face_index_l
_exptl_crystal_face_perp_dist
_exptl_oxdiff_crystal_face_indexfrac_h
_exptl_oxdiff_crystal_face_indexfrac_k
_exptl_oxdiff_crystal_face_indexfrac_l
_exptl_oxdiff_crystal_face_x
_exptl_oxdiff_crystal_face_y
_exptl_oxdiff_crystal_face_z
2 8 4 0.0267 1.9926 7.9979 3.5066 0.1659 -0.0396 -0.9569
1 8 4 0.0244 0.9938 7.9975 3.5047 0.2782 -0.0840 -0.9100
8 -1 2 0.0239 7.9910 -0.9985 1.5144 -0.9511 0.2313 -0.2867
-8 2 -2 0.0235 -7.9916 1.9987 -1.5140 1.0007 -0.2158 0.1832
1 -2 13 0.0115 1.0022 -2.0187 13.4990 -0.2357 -0.9607 0.0242
-1 1 -14 0.0312 -1.0016 1.0192 -13.9993 0.1870 0.9813 0.0843
5 -2 13 0.0116 4.9971 -2.0154 12.5067 -0.6833 -0.7111 -0.1533
6 -5 1 0.0219 5.9961 -4.9997 1.0090 -0.9239 0.1165 0.2260
5 -3 13 0.0098 4.9978 -3.0157 12.5062 -0.7329 -0.7266 -0.0498
-3 0 11 0.0115 -2.9945 -0.0174 11.4926 0.3165 -0.9629 0.0249
-2 -8 -4 0.0267 -1.9926 -7.9979 -3.5066 -0.1659 0.0396 0.9569

loop_
_geom_angle_atom_site_label_1
_geom_angle_atom_site_label_2
_geom_angle_atom_site_label_3
_geom_angle
Cl1 Th1 Mo1 172.18(8)
Cl1 Th1 P1 137.32(10)
Cl1 Th1 P2 124.33(10)
Cl1 Th1 P3 134.65(10)
P1 Th1 Mo1 47.59(6)
P2 Th1 Mo1 48.04(6)
P2 Th1 P1 79.11(7)
P2 Th1 P3 80.76(8)
P3 Th1 Mo1 47.43(6)
P3 Th1 P1 79.03(8)
N1 Th1 Mo1 77.7(2)
N1 Th1 Cl1 107.3(3)
N1 Th1 P1 30.1(2)
N1 Th1 P2 101.0(3)
N1 Th1 P3 102.7(2)
N1 Th1 N3 119.5(3)
N2 Th1 Mo1 79.0(2)
N2 Th1 Cl1 93.5(2)
N2 Th1 P1 99.9(2)
N2 Th1 P2 31.2(2)
N2 Th1 P3 107.3(2)
N2 Th1 N1 109.9(3)
N2 Th1 N3 118.1(3)
N3 Th1 Mo1 77.6(2)
N3 Th1 Cl1 104.3(2)
N3 Th1 P1 104.4(2)
N3 Th1 P2 101.6(2)
N3 Th1 P3 30.3(2)
P1 Mo1 Th1 64.54(7)
P1 Mo1 P2 101.11(10)
P2 Mo1 Th1 63.39(7)
P3 Mo1 Th1 64.01(7)
P3 Mo1 P1 102.04(9)
P3 Mo1 P2 103.42(10)
C64 Mo1 Th1 130.8(5)
C64 Mo1 P1 85.3(4)
C64 Mo1 P2 87.7(4)
C64 Mo1 P3 165.0(5)
C64 Mo1 C65 82.5(5)
C64 Mo1 C66 84.2(6)
C65 Mo1 Th1 128.1(4)
C65 Mo1 P1 166.7(4)
C65 Mo1 P2 83.8(4)
C65 Mo1 P3 88.6(4)
C65 Mo1 C66 82.6(5)
C66 Mo1 Th1 131.0(3)
C66 Mo1 P1 90.8(3)
C66 Mo1 P2 164.9(3)
C66 Mo1 P3 82.7(4)
Mo1 P1 Th1 67.87(6)
N1 P1 Th1 44.0(3)
N1 P1 Mo1 111.8(3)
N1 P1 C10 107.6(5)
N1 P1 C16 109.4(6)
C10 P1 Th1 126.5(4)
C10 P1 Mo1 114.9(4)
C16 P1 Th1 130.3(4)
C16 P1 Mo1 113.1(4)
C16 P1 C10 99.1(5)
Mo1 P2 Th1 68.57(7)
N2 P2 Th1 45.2(3)
N2 P2 Mo1 113.4(3)
N2 P2 C31 110.2(6)
N2 P2 C37 108.0(5)
C31 P2 Th1 135.2(4)
C31 P2 Mo1 112.1(4)
C37 P2 Th1 124.4(4)
C37 P2 Mo1 115.0(5)
C37 P2 C31 96.9(5)
Mo1 P3 Th1 68.56(7)
N3 P3 Th1 45.5(3)
N3 P3 Mo1 113.7(3)
N3 P3 C52 111.4(6)
N3 P3 C58 108.8(5)
C52 P3 Th1 134.4(5)
C52 P3 Mo1 109.5(4)
C52 P3 C58 98.4(6)
C58 P3 Th1 124.7(4)
C58 P3 Mo1 114.0(4)
P1 N1 Th1 105.9(4)
C1 N1 Th1 114.8(7)
C1 N1 P1 137.6(8)
P2 N2 Th1 103.6(4)
C22 N2 Th1 125(4)
C22 N2 P2 131(4)
C22A N2 Th1 123(4)
C22A N2 P2 133(4)
P3 N3 Th1 104.2(4)
C43 N3 Th1 124.2(8)
C43 N3 P3 131.5(8)
N1 C1 C8 122.0(11)
C2 C1 N1 119.5(10)
C2 C1 C8 118.1(11)
C1 C2 C3 121.1(12)
C1 C2 C4 121.2(12)
C4 C2 C3 117.6(13)
C2 C3 H3A 109.5
C2 C3 H3B 109.5
C2 C3 H3C 109.5
H3A C3 H3B 109.5
H3A C3 H3C 109.5
H3B C3 H3C 109.5
C2 C4 H4 118.9
C5 C4 C2 122.1(14)
C5 C4 H4 118.9
C4 C5 C6 121.1(15)
C4 C5 C7 117.0(13)
C7 C5 C6 121.8(13)
C5 C6 H6A 109.5
C5 C6 H6B 109.5
C5 C6 H6C 109.5
H6A C6 H6B 109.5
H6A C6 H6C 109.5
H6B C6 H6C 109.5
C5 C7 H7 118.7
C8 C7 C5 122.7(13)
C8 C7 H7 118.7
C1 C8 C9 123.4(12)
C7 C8 C1 118.7(13)
C7 C8 C9 117.8(12)
C8 C9 H9A 109.5
C8 C9 H9B 109.5
C8 C9 H9C 109.5
H9A C9 H9B 109.5
H9A C9 H9C 109.5
H9B C9 H9C 109.5
C11 C10 P1 123.7(10)
C11 C10 C15 118.6(11)
C15 C10 P1 117.7(9)
C10 C11 H11 119.1
C10 C11 C12 121.9(13)
C12 C11 H11 119.1
C11 C12 H12 120.3
C13 C12 C11 119.5(12)
C13 C12 H12 120.3
C12 C13 H13 120.4
C12 C13 C14 119.3(12)
C14 C13 H13 120.4
C13 C14 H14 119.6
C15 C14 C13 120.8(13)
C15 C14 H14 119.6
C10 C15 H15 120.1
C14 C15 C10 119.9(12)
C14 C15 H15 120.1
C17 C16 P1 119.6(9)
C17 C16 C21 115.5(12)
C21 C16 P1 124.9(10)
C16 C17 H17 119.2
C18 C17 C16 121.6(13)
C18 C17 H17 119.2
C17 C18 H18 119.8
C19 C18 C17 120.4(16)
C19 C18 H18 119.8
C18 C19 H19 119.7
C20 C19 C18 120.7(14)
C20 C19 H19 119.7
C19 C20 H20 120.9
C19 C20 C21 118.2(12)
C21 C20 H20 120.9
C16 C21 H21 118.2
C20 C21 C16 123.5(13)
C20 C21 H21 118.2
N2 C22 C29 113.9(17)
C23 C22 N2 125(2)
C23 C22 C29 120.0(16)
C22 C23 C24 125.4(17)
C25 C23 C22 116.8(16)
C25 C23 C24 116.7(18)
C23 C24 H24A 109.5
C23 C24 H24B 109.5
C23 C24 H24C 109.5
H24A C24 H24B 109.5
H24A C24 H24C 109.5
H24B C24 H24C 109.5
C23 C25 H25 117.8
C26 C25 C23 124.3(16)
C26 C25 H25 117.8
C25 C26 C27 122.0(17)
C28 C26 C25 117.4(15)
C28 C26 C27 120.6(17)
C26 C27 H27A 109.5
C26 C27 H27B 109.5
C26 C27 H27C 109.5
H27A C27 H27B 109.5
H27A C27 H27C 109.5
H27B C27 H27C 109.5
C26 C28 H28 118.9
C26 C28 C29 122.1(16)
C29 C28 H28 118.9
C22 C29 C30 121.0(16)
C28 C29 C22 119.0(14)
C28 C29 C30 120.0(16)
C29 C30 H30A 109.5
C29 C30 H30B 109.5
C29 C30 H30C 109.5
H30A C30 H30B 109.5
H30A C30 H30C 109.5
H30B C30 H30C 109.5
C32 C31 P2 123.7(10)
C32 C31 C36 119.3(12)
C36 C31 P2 117.1(10)
C31 C32 H32 119.6
C31 C32 C33 120.7(13)
C33 C32 H32 119.6
C32 C33 H33 119.7
C34 C33 C32 120.6(14)
C34 C33 H33 119.7
C33 C34 H34 122.1
C35 C34 C33 115.9(13)
C35 C34 H34 122.1
C34 C35 H35 117.5
C36 C35 C34 125.0(14)
C36 C35 H35 117.5
C31 C36 H36 120.7
C35 C36 C31 118.5(13)
C35 C36 H36 120.7
C38 C37 P2 121.3(10)
C42 C37 P2 120.7(9)
C42 C37 C38 117.7(11)
C37 C38 H38 120.0
C37 C38 C39 119.9(13)
C39 C38 H38 120.0
C38 C39 H39 120.1
C40 C39 C38 119.9(13)
C40 C39 H39 120.1
C39 C40 H40 119.9
C41 C40 C39 120.3(12)
C41 C40 H40 119.9
C40 C41 H41 120.0
C40 C41 C42 119.9(14)
C42 C41 H41 120.0
C37 C42 H42 118.9
C41 C42 C37 122.2(13)
C41 C42 H42 118.9
N3 C43 C50 118.5(9)
C44 C43 N3 125.1(10)
C44 C43 C50 116.2(9)
C43 C44 C45 123.9(10)
C43 C44 C46 119.9(10)
C46 C44 C45 116.2(10)
C44 C45 H45A 109.5
C44 C45 H45B 109.5
C44 C45 H45C 109.5
H45A C45 H45B 109.5
H45A C45 H45C 109.5
H45B C45 H45C 109.5
C44 C46 H46 118.8
C47 C46 C44 122.4(11)
C47 C46 H46 118.8
C46 C47 C48 120.8(11)
C49 C47 C46 116.5(10)
C49 C47 C48 122.6(11)
C47 C48 H48A 109.5
C47 C48 H48B 109.5
C47 C48 H48C 109.5
H48A C48 H48B 109.5
H48A C48 H48C 109.5
H48B C48 H48C 109.5
C47 C49 H49 118.4
C47 C49 C50 123.2(11)
C50 C49 H49 118.4
C43 C50 C51 120.1(10)
C49 C50 C43 121.2(10)
C49 C50 C51 118.6(11)
C50 C51 H51A 109.5
C50 C51 H51B 109.5
C50 C51 H51C 109.5
H51A C51 H51B 109.5
H51A C51 H51C 109.5
H51B C51 H51C 109.5
C53 C52 P3 118.2(9)
C57 C52 P3 123.3(10)
C57 C52 C53 118.4(11)
C52 C53 H53 119.4
C54 C53 C52 121.1(12)
C54 C53 H53 119.4
C53 C54 H54 120.3
C53 C54 C55 119.4(14)
C55 C54 H54 120.3
C54 C55 H55 119.4
C56 C55 C54 121.1(12)
C56 C55 H55 119.4
C55 C56 H56 120.3
C55 C56 C57 119.4(12)
C57 C56 H56 120.3
C52 C57 C56 120.4(13)
C52 C57 H57 119.8
C56 C57 H57 119.8
C59 C58 P3 121.9(9)
C63 C58 P3 119.3(10)
C63 C58 C59 118.8(12)
C58 C59 H59 119.7
C58 C59 C60 120.5(11)
C60 C59 H59 119.7
C59 C60 H60 119.9
C61 C60 C59 120.2(12)
C61 C60 H60 119.9
C60 C61 H61 121.0
C60 C61 C62 118.1(13)
C62 C61 H61 121.0
C61 C62 H62 119.9
C63 C62 C61 120.2(12)
C63 C62 H62 119.9
C58 C63 H63 118.9
C62 C63 C58 122.1(12)
C62 C63 H63 118.9
O1 C64 Mo1 170.6(14)
O2 C65 Mo1 170.5(11)
O3 C66 Mo1 172.7(11)
H74A C74 H74B 109.5
H74A C74 H74C 109.5
H74B C74 H74C 109.5
C75 C74 H74A 109.5
C75 C74 H74B 109.5
C75 C74 H74C 109.5
C76 C75 C74 121.7(15)
C80 C75 C74 122.6(15)
C80 C75 C76 116(2)
C75 C76 H76 118.3
C75 C76 C77 123(3)
C77 C76 H76 118.3
C76 C77 H77 120.6
C78 C77 C76 119(3)
C78 C77 H77 120.6
C77 C78 H78 120.2
C77 C78 C79 120(3)
C79 C78 H78 120.2
C78 C79 H79 120.4
C80 C79 C78 119(3)
C80 C79 H79 120.4
C75 C80 C79 123(3)
C75 C80 H80 118.4
C79 C80 H80 118.4
H81A C81 H81B 109.5
H81A C81 H81C 109.5
H81B C81 H81C 109.5
C82 C81 H81A 109.5
C82 C81 H81B 109.5
C82 C81 H81C 109.5
C83 C82 C81 121.3(16)
C87 C82 C81 122.2(16)
C87 C82 C83 117(2)
C82 C83 H83 119.8
C84 C83 C82 120(3)
C84 C83 H83 119.8
C83 C84 H84 117.6
C83 C84 C85 125(3)
C85 C84 H84 117.6
C84 C85 H85 123.5
C86 C85 C84 113(3)
C86 C85 H85 123.5
C85 C86 H86 118.1
C85 C86 C87 124(3)
C87 C86 H86 118.1
C82 C87 C86 121(3)
C82 C87 H87 119.3
C86 C87 H87 119.3
H67A C67 H67B 109.5
H67A C67 H67C 109.5
H67B C67 H67C 109.5
C68 C67 H67A 109.5
C68 C67 H67B 109.5
C68 C67 H67C 109.5
C69 C68 C67 121.9(11)
C69 C68 C73 117.6(14)
C73 C68 C67 120.5(11)
C68 C69 H69 119.0
C70 C69 C68 122.0(16)
C70 C69 H69 119.0
C69 C70 H70 119.6
C69 C70 C71 120.8(16)
C71 C70 H70 119.6
C70 C71 H71 121.4
C72 C71 C70 117.2(16)
C72 C71 H71 121.4
C71 C72 H72 118.7
C71 C72 C73 122.7(16)
C73 C72 H72 118.7
C68 C73 H73 120.2
C72 C73 C68 119.7(16)
C72 C73 H73 120.2
N2 C22A C29A 122(2)
C23A C22A N2 122(2)
C23A C22A C29A 115.3(14)
C22A C23A C24A 124.2(18)
C25A C23A C22A 118.9(18)
C25A C23A C24A 116.1(17)
C23A C24A H24D 109.5
C23A C24A H24E 109.5
C23A C24A H24F 109.5
H24D C24A H24E 109.5
H24D C24A H24F 109.5
H24E C24A H24F 109.5
C23A C25A H25A 117.5
C23A C25A C26A 125.0(17)
C26A C25A H25A 117.5
C25A C26A C27A 123.5(17)
C28A C26A C25A 115.0(16)
C28A C26A C27A 121.5(18)
C26A C27A H27D 109.5
C26A C27A H27E 109.5
C26A C27A H27F 109.5
H27D C27A H27E 109.5
H27D C27A H27F 109.5
H27E C27A H27F 109.5
C26A C28A H28A 118.4
C26A C28A C29A 123.1(17)
C29A C28A H28A 118.4
C22A C29A C30A 119.6(17)
C28A C29A C22A 121.4(15)
C28A C29A C30A 119.0(17)
C29A C30A H30D 109.5
C29A C30A H30E 109.5
C29A C30A H30F 109.5
H30D C30A H30E 109.5
H30D C30A H30F 109.5
H30E C30A H30F 109.5

loop_
_geom_bond_atom_site_label_1
_geom_bond_atom_site_label_2
_geom_bond_distance
Th1 Mo1 3.2986(11)
Th1 Cl1 2.640(3)
Th1 P1 3.215(3)
Th1 P2 3.168(3)
Th1 P3 3.185(3)
Th1 N1 2.322(9)
Th1 N2 2.314(9)
Th1 N3 2.342(9)
Mo1 P1 2.629(3)
Mo1 P2 2.635(3)
Mo1 P3 2.610(3)
Mo1 C64 1.941(13)
Mo1 C65 2.002(13)
Mo1 C66 2.011(14)
P1 N1 1.678(10)
P1 C10 1.850(12)
P1 C16 1.820(12)
P2 N2 1.688(10)
P2 C31 1.847(13)
P2 C37 1.834(11)
P3 N3 1.660(10)
P3 C52 1.846(12)
P3 C58 1.847(13)
O1 C64 1.202(17)
O2 C65 1.113(16)
O3 C66 1.095(16)
N1 C1 1.425(11)
N2 C22 1.425(12)
N2 C22A 1.432(12)
N3 C43 1.424(10)
C1 C2 1.387(18)
C1 C8 1.447(17)
C2 C3 1.507(18)
C2 C4 1.39(2)
C3 H3A 0.9800
C3 H3B 0.9800
C3 H3C 0.9800
C4 H4 0.9500
C4 C5 1.39(2)
C5 C6 1.49(2)
C5 C7 1.40(2)
C6 H6A 0.9800
C6 H6B 0.9800
C6 H6C 0.9800
C7 H7 0.9500
C7 C8 1.40(2)
C8 C9 1.50(2)
C9 H9A 0.9800
C9 H9B 0.9800
C9 H9C 0.9800
C10 C11 1.368(18)
C10 C15 1.409(18)
C11 H11 0.9500
C11 C12 1.378(18)
C12 H12 0.9500
C12 C13 1.377(18)
C13 H13 0.9500
C13 C14 1.402(18)
C14 H14 0.9500
C14 C15 1.356(18)
C15 H15 0.9500
C16 C17 1.40(2)
C16 C21 1.402(16)
C17 H17 0.9500
C17 C18 1.38(2)
C18 H18 0.9500
C18 C19 1.38(2)
C19 H19 0.9500
C19 C20 1.37(2)
C20 H20 0.9500
C20 C21 1.382(18)
C21 H21 0.9500
C22 C23 1.403(16)
C22 C29 1.431(19)
C23 C24 1.497(17)
C23 C25 1.391(19)
C24 H24A 0.9800
C24 H24B 0.9800
C24 H24C 0.9800
C25 H25 0.9500
C25 C26 1.390(18)
C26 C27 1.48(2)
C26 C28 1.369(19)
C27 H27A 0.9800
C27 H27B 0.9800
C27 H27C 0.9800
C28 H28 0.9500
C28 C29 1.384(19)
C29 C30 1.516(17)
C30 H30A 0.9800
C30 H30B 0.9800
C30 H30C 0.9800
C31 C32 1.370(19)
C31 C36 1.391(19)
C32 H32 0.9500
C32 C33 1.404(19)
C33 H33 0.9500
C33 C34 1.39(2)
C34 H34 0.9500
C34 C35 1.38(2)
C35 H35 0.9500
C35 C36 1.359(19)
C36 H36 0.9500
C37 C38 1.408(18)
C37 C42 1.381(19)
C38 H38 0.9500
C38 C39 1.413(17)
C39 H39 0.9500
C39 C40 1.38(2)
C40 H40 0.9500
C40 C41 1.37(2)
C41 H41 0.9500
C41 C42 1.380(18)
C42 H42 0.9500
C43 C44 1.406(14)
C43 C50 1.425(15)
C44 C45 1.501(14)
C44 C46 1.408(15)
C45 H45A 0.9800
C45 H45B 0.9800
C45 H45C 0.9800
C46 H46 0.9500
C46 C47 1.401(15)
C47 C48 1.485(15)
C47 C49 1.363(16)
C48 H48A 0.9800
C48 H48B 0.9800
C48 H48C 0.9800
C49 H49 0.9500
C49 C50 1.377(15)
C50 C51 1.516(15)
C51 H51A 0.9800
C51 H51B 0.9800
C51 H51C 0.9800
C52 C53 1.412(19)
C52 C57 1.398(18)
C53 H53 0.9500
C53 C54 1.361(18)
C54 H54 0.9500
C54 C55 1.40(2)
C55 H55 0.9500
C55 C56 1.37(2)
C56 H56 0.9500
C56 C57 1.400(17)
C57 H57 0.9500
C58 C59 1.392(17)
C58 C63 1.373(17)
C59 H59 0.9500
C59 C60 1.408(19)
C60 H60 0.9500
C60 C61 1.39(2)
C61 H61 0.9500
C61 C62 1.43(2)
C62 H62 0.9500
C62 C63 1.366(19)
C63 H63 0.9500
C74 H74A 0.9800
C74 H74B 0.9800
C74 H74C 0.9800
C74 C75 1.49(2)
C75 C76 1.378(15)
C75 C80 1.368(15)
C76 H76 0.9500
C76 C77 1.378(15)
C77 H77 0.9500
C77 C78 1.372(15)
C78 H78 0.9500
C78 C79 1.379(15)
C79 H79 0.9500
C79 C80 1.378(15)
C80 H80 0.9500
C81 H81A 0.9800
C81 H81B 0.9800
C81 H81C 0.9800
C81 C82 1.50(2)
C82 C83 1.376(15)
C82 C87 1.370(15)
C83 H83 0.9500
C83 C84 1.374(15)
C84 H84 0.9500
C84 C85 1.379(15)
C85 H85 0.9500
C85 C86 1.375(15)
C86 H86 0.9500
C86 C87 1.380(15)
C87 H87 0.9500
C67 H67A 0.9800
C67 H67B 0.9800
C67 H67C 0.9800
C67 C68 1.50(2)
C68 C69 1.376(13)
C68 C73 1.385(13)
C69 H69 0.9500
C69 C70 1.372(13)
C70 H70 0.9500
C70 C71 1.374(14)
C71 H71 0.9500
C71 C72 1.373(14)
C72 H72 0.9500
C72 C73 1.378(13)
C73 H73 0.9500
C22A C23A 1.411(17)
C22A C29A 1.441(18)
C23A C24A 1.498(17)
C23A C25A 1.393(19)
C24A H24D 0.9800
C24A H24E 0.9800
C24A H24F 0.9800
C25A H25A 0.9500
C25A C26A 1.393(19)
C26A C27A 1.47(2)
C26A C28A 1.369(19)
C27A H27D 0.9800
C27A H27E 0.9800
C27A H27F 0.9800
C28A H28A 0.9500
C28A C29A 1.388(19)
C29A C30A 1.515(17)
C30A H30D 0.9800
C30A H30E 0.9800
C30A H30F 0.9800

loop_
_geom_torsion_atom_site_label_1
_geom_torsion_atom_site_label_2
_geom_torsion_atom_site_label_3
_geom_torsion_atom_site_label_4
_geom_torsion
Th1 P1 N1 C1 163.4(15)
Th1 P1 C10 C11 -49.3(12)
Th1 P1 C10 C15 133.4(8)
Th1 P1 C16 C17 -37.0(15)
Th1 P1 C16 C21 145.3(10)
Th1 P2 N2 C22 178(3)
Th1 P2 N2 C22A 174(3)
Th1 P2 C31 C32 -39.1(13)
Th1 P2 C31 C36 140.6(7)
Th1 P2 C37 C38 128.8(10)
Th1 P2 C37 C42 -44.7(13)
Th1 P3 N3 C43 175.2(13)
Th1 P3 C52 C53 141.4(9)
Th1 P3 C52 C57 -38.2(15)
Th1 P3 C58 C59 138.1(9)
Th1 P3 C58 C63 -39.0(12)
Th1 N1 C1 C2 47.7(13)
Th1 N1 C1 C8 -124.1(10)
Th1 N2 C22 C23 -107(7)
Th1 N2 C22 C29 62(8)
Th1 N2 C22A C23A -106(7)
Th1 N2 C22A C29A 71(10)
Th1 N3 C43 C44 -110.4(12)
Th1 N3 C43 C50 65.0(13)
Mo1 P1 N1 Th1 2.2(5)
Mo1 P1 N1 C1 165.7(11)
Mo1 P1 C10 C11 -129.4(9)
Mo1 P1 C10 C15 53.3(9)
Mo1 P1 C16 C17 42.9(14)
Mo1 P1 C16 C21 -134.8(11)
Mo1 P2 N2 Th1 -7.7(4)
Mo1 P2 N2 C22 170(3)
Mo1 P2 N2 C22A 166(3)
Mo1 P2 C31 C32 -120.4(10)
Mo1 P2 C31 C36 59.2(9)
Mo1 P2 C37 C38 -150.9(10)
Mo1 P2 C37 C42 35.5(13)
Mo1 P3 N3 Th1 -7.6(5)
Mo1 P3 N3 C43 167.6(9)
Mo1 P3 C52 C53 62.7(11)
Mo1 P3 C52 C57 -116.9(11)
Mo1 P3 C58 C59 -142.1(9)
Mo1 P3 C58 C63 40.7(12)
P1 N1 C1 C2 -114.7(13)
P1 N1 C1 C8 73.5(17)
P1 C10 C11 C12 -180.0(10)
P1 C10 C15 C14 -179.7(9)
P1 C16 C17 C18 -179.9(15)
P1 C16 C21 C20 179.6(11)
P2 N2 C22 C23 75(9)
P2 N2 C22 C29 -115(5)
P2 N2 C22A C23A 81(9)
P2 N2 C22A C29A -102(7)
P2 C31 C32 C33 177.7(10)
P2 C31 C36 C35 -178.1(9)
P2 C37 C38 C39 -174.2(11)
P2 C37 C42 C41 173.9(11)
P3 N3 C43 C44 75.1(16)
P3 N3 C43 C50 -109.5(13)
P3 C52 C53 C54 179.5(11)
P3 C52 C57 C56 179.4(10)
P3 C58 C59 C60 -178.2(10)
P3 C58 C63 C62 176.7(11)
N1 P1 C10 C11 -4.1(11)
N1 P1 C10 C15 178.6(8)
N1 P1 C16 C17 -82.5(14)
N1 P1 C16 C21 99.8(13)
N1 C1 C2 C3 12.6(18)
N1 C1 C2 C4 -171.9(12)
N1 C1 C8 C7 171.5(12)
N1 C1 C8 C9 -5.9(19)
N2 P2 C31 C32 6.9(12)
N2 P2 C31 C36 -173.4(8)
N2 P2 C37 C38 81.3(12)
N2 P2 C37 C42 -92.2(12)
N2 C22 C23 C24 2(11)
N2 C22 C23 C25 170(7)
N2 C22 C29 C28 -176(5)
N2 C22 C29 C30 1(10)
N2 C22A C23A C24A 0(12)
N2 C22A C23A C25A -170(7)
N2 C22A C29A C28A 175(6)
N2 C22A C29A C30A -7(12)
N3 P3 C52 C53 -170.6(10)
N3 P3 C52 C57 9.8(14)
N3 P3 C58 C59 89.8(11)
N3 P3 C58 C63 -87.3(11)
N3 C43 C44 C45 3(2)
N3 C43 C44 C46 -175.8(11)
N3 C43 C50 C49 178.3(12)
N3 C43 C50 C51 -5.9(18)
C1 C2 C4 C5 3(2)
C2 C1 C8 C7 -0.4(18)
C2 C1 C8 C9 -177.8(12)
C2 C4 C5 C6 177.2(15)
C2 C4 C5 C7 -5(2)
C3 C2 C4 C5 178.2(13)
C4 C5 C7 C8 4(2)
C5 C7 C8 C1 -2(2)
C5 C7 C8 C9 175.6(13)
C6 C5 C7 C8 -177.4(16)
C8 C1 C2 C3 -175.4(12)
C8 C1 C2 C4 0.1(19)
C10 P1 N1 Th1 -124.8(5)
C10 P1 N1 C1 38.6(14)
C10 P1 C16 C17 165.1(13)
C10 P1 C16 C21 -12.6(14)
C10 C11 C12 C13 1.1(19)
C11 C10 C15 C14 2.9(17)
C11 C12 C13 C14 0.5(18)
C12 C13 C14 C15 -0.3(18)
C13 C14 C15 C10 -1.4(18)
C15 C10 C11 C12 -2.7(18)
C16 P1 N1 Th1 128.4(5)
C16 P1 N1 C1 -68.2(14)
C16 P1 C10 C11 109.7(11)
C16 P1 C10 C15 -67.6(10)
C16 C17 C18 C19 2(3)
C17 C16 C21 C20 2(2)
C17 C18 C19 C20 -1(3)
C18 C19 C20 C21 1(3)
C19 C20 C21 C16 -1(2)
C21 C16 C17 C18 -2(3)
C22 C23 C25 C26 5(7)
C23 C22 C29 C28 -6(10)
C23 C22 C29 C30 171(5)
C23 C25 C26 C27 177(4)
C23 C25 C26 C28 -5(5)
C24 C23 C25 C26 173(4)
C25 C26 C28 C29 -1(4)
C26 C28 C29 C22 6(6)
C26 C28 C29 C30 -172(3)
C27 C26 C28 C29 177(3)
C29 C22 C23 C24 -166(7)
C29 C22 C23 C25 1(9)
C31 P2 N2 Th1 -134.4(4)
C31 P2 N2 C22 43(3)
C31 P2 N2 C22A 39(3)
C31 P2 C37 C38 -32.6(12)
C31 P2 C37 C42 153.9(12)
C31 C32 C33 C34 1(2)
C32 C31 C36 C35 1.5(17)
C32 C33 C34 C35 0(2)
C33 C34 C35 C36 -1(2)
C34 C35 C36 C31 -0.3(19)
C36 C31 C32 C33 -1.9(18)
C37 P2 N2 Th1 121.0(5)
C37 P2 N2 C22 -61(3)
C37 P2 N2 C22A -65(3)
C37 P2 C31 C32 119.0(11)
C37 P2 C31 C36 -61.4(10)
C37 C38 C39 C40 2(2)
C38 C37 C42 C41 0(2)
C38 C39 C40 C41 -3(2)
C39 C40 C41 C42 3(2)
C40 C41 C42 C37 -1(2)
C42 C37 C38 C39 0(2)
C43 C44 C46 C47 -5.3(19)
C44 C43 C50 C49 -5.9(19)
C44 C43 C50 C51 169.9(12)
C44 C46 C47 C48 176.2(13)
C44 C46 C47 C49 -1.5(19)
C45 C44 C46 C47 176.1(12)
C46 C47 C49 C50 5(2)
C47 C49 C50 C43 -1(2)
C47 C49 C50 C51 -176.7(13)
C48 C47 C49 C50 -173.1(13)
C50 C43 C44 C45 -172.8(12)
C50 C43 C44 C46 8.7(18)
C52 P3 N3 Th1 -132.0(5)
C52 P3 N3 C43 43.3(12)
C52 P3 C58 C59 -26.3(12)
C52 P3 C58 C63 156.6(11)
C52 C53 C54 C55 2(2)
C53 C52 C57 C56 0(2)
C53 C54 C55 C56 -2(2)
C54 C55 C56 C57 1(2)
C55 C56 C57 C52 0(2)
C57 C52 C53 C54 -1(2)
C58 P3 N3 Th1 120.6(5)
C58 P3 N3 C43 -64.2(11)
C58 P3 C52 C53 -56.5(12)
C58 P3 C52 C57 123.8(12)
C58 C59 C60 C61 2(2)
C59 C58 C63 C62 -1(2)
C59 C60 C61 C62 -2(2)
C60 C61 C62 C63 0(2)
C61 C62 C63 C58 1(2)
C63 C58 C59 C60 -1.1(19)
C74 C75 C76 C77 -180(2)
C74 C75 C80 C79 -180(2)
C75 C76 C77 C78 -2(4)
C76 C75 C80 C79 0(4)
C76 C77 C78 C79 3(5)
C77 C78 C79 C80 -3(5)
C78 C79 C80 C75 1(5)
C80 C75 C76 C77 0(3)
C81 C82 C83 C84 180(2)
C81 C82 C87 C86 -178(2)
C82 C83 C84 C85 0(4)
C83 C82 C87 C86 2(3)
C83 C84 C85 C86 -1(4)
C84 C85 C86 C87 2(5)
C85 C86 C87 C82 -3(5)
C87 C82 C83 C84 -1(3)
C67 C68 C69 C70 -179(2)
C67 C68 C73 C72 -179(2)
C68 C69 C70 C71 -3(4)
C69 C68 C73 C72 2(3)
C69 C70 C71 C72 2(3)
C70 C71 C72 C73 1(3)
C71 C72 C73 C68 -3(4)
C73 C68 C69 C70 0(3)
C22A C23A C25A C26A -13(8)
C23A C22A C29A C28A -8(10)
C23A C22A C29A C30A 170(5)
C23A C25A C26A C27A -173(5)
C23A C25A C26A C28A 6(6)
C24A C23A C25A C26A 176(4)
C25A C26A C28A C29A 0(4)
C26A C28A C29A C22A 2(7)
C26A C28A C29A C30A -176(3)
C27A C26A C28A C29A 178(3)
C29A C22A C23A C24A -177(7)
C29A C22A C23A C25A 13(10)
